data_4304769
loop_
_publ_author_name
'Nguyen Hung Huy'
'Jacqueline Grewe'
'Jennifer Schroer'
'Bernd Kuhn'
'Ulrich Abram'

_publ_contact_author
;
      Ulrich Abram
      Free University of Berlin     
      Institute of Chemistry             
      Fabeckstrasse 34-36                     
      D-14195 Berlin         
      Germany                          
;
_publ_contact_author_email abram@chemie.fu-berlin.de
_publ_contact_author_fax '0049 (0)30 838 52676'
_publ_contact_author_phone '0049 (0)30 838 54002'
_publ_section_title
;
Rhenium and Technetium Complexes with Tridentate
N-[(N",N"-Dialkylamino)(thiocarbonyl)]-N'-substituted Benzamidine 
Ligands
;
_journal_name_full 'Inorganic Chemistry'
_journal_page_first 5136
_journal_page_last 5144
_journal_paper_doi 10.1021/ic702344s
_journal_volume 47
_journal_year 2008
_chemical_formula_moiety 'C38 H38 Cl2 N6 O6 Re2 S2'
_chemical_formula_sum 'C38 H38 Cl2 N6 O6 Re2 S2'
_chemical_formula_weight 1182.16
_chemical_name_common '[{ReOCl(Et2tcbPhCOO)}2]'
_chemical_name_systematic
;
Bis(2-{E-[Z-(diethylamino)sulfido-kS-methylenamino][phenyl]-
methylenamino-kN}-\m-benzoat-kO:kO')bis(chloridooxidorhenium(V)
;
_space_group_IT_number 14
_symmetry_cell_setting monoclinic
_symmetry_space_group_name_Hall '-P 2ybc'
_symmetry_space_group_name_H-M 'P 1 21/c 1'
_atom_sites_solution_hydrogens geom
_atom_sites_solution_primary direct
_atom_sites_solution_secondary difmap
_audit_creation_method SHELXL-97
_cell_angle_alpha 90.00
_cell_angle_beta 90.915(10)
_cell_angle_gamma 90.00
_cell_formula_units_Z 2
_cell_length_a 8.8646(10)
_cell_length_b 13.7044(10)
_cell_length_c 16.2299(10)
_cell_measurement_reflns_used 7789
_cell_measurement_temperature 200(2)
_cell_measurement_theta_max 29.5
_cell_measurement_theta_min 2.3
_cell_volume 1971.4(3)
_computing_cell_refinement 'STOE X-Area'
_computing_data_collection 'STOE X-Area'
_computing_data_reduction 'STOE X-RED'
_computing_molecular_graphics ORTEP3
_computing_publication_material WINGX
_computing_structure_refinement 'SHELXL-97 (Sheldrick, 1997)'
_computing_structure_solution 'SHELxS-97 (sheldrick,1997)'
_diffrn_ambient_temperature 200(2)
_diffrn_detector_area_resol_mean 6.67
_diffrn_measured_fraction_theta_full 0.987
_diffrn_measured_fraction_theta_max 0.987
_diffrn_measurement_device_type 'STOE IPDS 2T'
_diffrn_measurement_method 'rotation method'
_diffrn_radiation_monochromator graphite
_diffrn_radiation_source 'fine-focus sealed tube'
_diffrn_radiation_type MoK\a
_diffrn_radiation_wavelength 0.71073
_diffrn_reflns_av_R_equivalents 0.1396
_diffrn_reflns_av_sigmaI/netI 0.1680
_diffrn_reflns_limit_h_max 11
_diffrn_reflns_limit_h_min -12
_diffrn_reflns_limit_k_max 18
_diffrn_reflns_limit_k_min -18
_diffrn_reflns_limit_l_max 18
_diffrn_reflns_limit_l_min -22
_diffrn_reflns_number 14571
_diffrn_reflns_theta_full 29.24
_diffrn_reflns_theta_max 29.24
_diffrn_reflns_theta_min 1.95
_diffrn_standards_decay_% 0.1
_exptl_absorpt_coefficient_mu 6.431
_exptl_absorpt_correction_T_max 0.9118
_exptl_absorpt_correction_T_min 0.7214
_exptl_absorpt_correction_type integration
_exptl_absorpt_process_details 'X-RED 32'
_exptl_crystal_colour green
_exptl_crystal_density_diffrn 1.991
_exptl_crystal_density_meas 0.0
_exptl_crystal_density_method 'not measured'
_exptl_crystal_description needle
_exptl_crystal_F_000 1144
_exptl_crystal_size_max 0.2
_exptl_crystal_size_mid 0.1
_exptl_crystal_size_min 0.05
_refine_diff_density_max 2.200
_refine_diff_density_min -2.205
_refine_diff_density_rms 0.363
_refine_ls_extinction_method none
_refine_ls_goodness_of_fit_ref 0.914
_refine_ls_hydrogen_treatment mixed
_refine_ls_matrix_type full
_refine_ls_number_parameters 253
_refine_ls_number_reflns 5306
_refine_ls_number_restraints 0
_refine_ls_restrained_S_all 0.914
_refine_ls_R_factor_all 0.1245
_refine_ls_R_factor_gt 0.0532
_refine_ls_shift/su_max 0.000
_refine_ls_shift/su_mean 0.000
_refine_ls_structure_factor_coef Fsqd
_refine_ls_weighting_details 'calc w=1/[\s^2^(Fo^2^)+(0.0490P)^2^+0.0000P] where P=(Fo^2^+2Fc^2^)/3'
_refine_ls_weighting_scheme calc
_refine_ls_wR_factor_gt 0.0940
_refine_ls_wR_factor_ref 0.1340
_reflns_number_gt 3004
_reflns_number_total 5306
_reflns_threshold_expression >2sigma(I)
_cod_data_source_file ic702344s-file010_1.cif
_cod_data_source_block uareogrewe
_cod_database_code 4304769

loop_
_symmetry_equiv_pos_as_xyz
'x, y, z'
'-x, y+1/2, -z+1/2'
'-x, -y, -z'
'x, -y-1/2, z-1/2'

loop_
_atom_site_label
_atom_site_type_symbol
_atom_site_fract_x
_atom_site_fract_y
_atom_site_fract_z
_atom_site_U_iso_or_equiv
_atom_site_adp_type
_atom_site_occupancy
_atom_site_symmetry_multiplicity
_atom_site_calc_flag
_atom_site_refinement_flags
_atom_site_disorder_assembly
_atom_site_disorder_group
Re Re 0.08461(5) 0.48284(3) 0.15746(3) 0.02015(12) Uani 1 1 d . . .
O10 O -0.0203(9) 0.4814(6) 0.2409(5) 0.0316(17) Uani 1 1 d . . .
Cl Cl 0.1476(3) 0.65123(19) 0.16363(19) 0.0301(6) Uani 1 1 d . . .
S1 S 0.3207(3) 0.45452(19) 0.21239(18) 0.0255(6) Uani 1 1 d . . .
C2 C 0.3354(12) 0.3270(8) 0.2184(7) 0.024(2) Uani 1 1 d . . .
N6 N 0.4240(11) 0.2889(7) 0.2771(6) 0.027(2) Uani 1 1 d . . .
C43 C 0.5103(14) 0.3496(9) 0.3359(7) 0.032(3) Uani 1 1 d . . .
H43A H 0.5265 0.3131 0.3865 0.039 Uiso 1 1 calc R . .
H43B H 0.4515 0.4071 0.3490 0.039 Uiso 1 1 calc R . .
C44 C 0.6607(14) 0.3812(9) 0.3033(9) 0.038(3) Uani 1 1 d . . .
H44A H 0.7119 0.4208 0.3438 0.057 Uiso 1 1 calc R . .
H44B H 0.6455 0.4182 0.2537 0.057 Uiso 1 1 calc R . .
H44C H 0.7207 0.3247 0.2917 0.057 Uiso 1 1 calc R . .
C41 C 0.4478(15) 0.1822(8) 0.2832(8) 0.030(3) Uani 1 1 d . . .
H41A H 0.5492 0.1695 0.3039 0.036 Uiso 1 1 calc R . .
H41B H 0.4382 0.1534 0.2288 0.036 Uiso 1 1 calc R . .
C42 C 0.3356(17) 0.1350(9) 0.3397(10) 0.043(4) Uani 1 1 d . . .
H42A H 0.3545 0.0661 0.3424 0.065 Uiso 1 1 calc R . .
H42B H 0.2352 0.1462 0.3187 0.065 Uiso 1 1 calc R . .
H42C H 0.3457 0.1627 0.3938 0.065 Uiso 1 1 calc R . .
N3 N 0.2757(10) 0.2654(6) 0.1631(6) 0.0225(19) Uani 1 1 d . . .
C4 C 0.1532(13) 0.2730(7) 0.1150(7) 0.023(2) Uani 1 1 d . . .
C31 C 0.1452(12) 0.1972(7) 0.0492(7) 0.021(2) Uani 1 1 d . . .
C36 C 0.2020(17) 0.1049(8) 0.0636(8) 0.039(3) Uani 1 1 d . . .
H36 H 0.2401 0.0898 0.1157 0.047 Uiso 1 1 calc R . .
C35 C 0.2040(16) 0.0343(8) 0.0031(7) 0.035(3) Uani 1 1 d . . .
H35 H 0.2439 -0.0274 0.0131 0.042 Uiso 1 1 calc R . .
C34 C 0.1447(17) 0.0592(8) -0.0726(8) 0.038(3) Uani 1 1 d . . .
H34 H 0.1426 0.0125 -0.1141 0.045 Uiso 1 1 calc R . .
C33 C 0.0887(13) 0.1498(9) -0.0891(7) 0.029(3) Uani 1 1 d . . .
H33 H 0.0510 0.1644 -0.1415 0.035 Uiso 1 1 calc R . .
C32 C 0.0879(13) 0.2200(8) -0.0279(7) 0.022(2) Uani 1 1 d . . .
H32 H 0.0492 0.2819 -0.0386 0.027 Uiso 1 1 calc R . .
N5 N 0.0466(11) 0.3421(6) 0.1217(6) 0.0216(19) Uani 1 1 d . . .
C51 C -0.1064(12) 0.3158(8) 0.0999(6) 0.020(2) Uani 1 1 d . . .
C52 C -0.1613(16) 0.2235(9) 0.1261(8) 0.033(3) Uani 1 1 d . . .
H52 H -0.0988 0.1822 0.1566 0.040 Uiso 1 1 calc R . .
C53 C -0.3073(14) 0.1949(9) 0.1064(8) 0.031(3) Uani 1 1 d . . .
H53 H -0.3418 0.1345 0.1242 0.037 Uiso 1 1 calc R . .
C54 C -0.4007(14) 0.2534(9) 0.0616(8) 0.031(3) Uani 1 1 d . . .
H54 H -0.4979 0.2326 0.0481 0.037 Uiso 1 1 calc R . .
C55 C -0.3520(13) 0.3430(9) 0.0363(8) 0.033(3) Uani 1 1 d . . .
H55 H -0.4167 0.3830 0.0058 0.040 Uiso 1 1 calc R . .
C56 C -0.2046(11) 0.3756(8) 0.0558(6) 0.019(2) Uani 1 1 d . . .
C57 C -0.1596(10) 0.4739(8) 0.0261(6) 0.020(2) Uani 1 1 d . . .
O58 O -0.2164(8) 0.5074(5) -0.0389(4) 0.0226(16) Uani 1 1 d . . .
O57 O -0.0710(7) 0.5267(6) 0.0702(4) 0.0225(15) Uani 1 1 d . . .

loop_
_atom_site_aniso_label
_atom_site_aniso_U_11
_atom_site_aniso_U_22
_atom_site_aniso_U_33
_atom_site_aniso_U_23
_atom_site_aniso_U_13
_atom_site_aniso_U_12
Re 0.0251(2) 0.01929(17) 0.01596(18) -0.0018(2) -0.00285(13) 0.0009(2)
O10 0.038(4) 0.037(4) 0.020(4) -0.012(4) 0.000(3) 0.005(4)
Cl 0.0380(16) 0.0218(13) 0.0301(15) -0.0055(11) -0.0096(13) 0.0016(11)
S1 0.0287(15) 0.0212(13) 0.0263(14) 0.0005(10) -0.0079(12) -0.0006(10)
C2 0.018(6) 0.027(6) 0.027(6) 0.004(5) 0.001(5) 0.001(4)
N6 0.024(5) 0.027(5) 0.028(5) 0.003(4) -0.001(4) 0.004(4)
C43 0.038(7) 0.041(7) 0.018(6) 0.003(5) -0.011(5) -0.004(5)
C44 0.036(7) 0.029(6) 0.048(8) 0.001(6) -0.016(6) -0.001(5)
C41 0.042(7) 0.020(5) 0.029(6) 0.006(5) 0.005(6) 0.003(5)
C42 0.047(8) 0.027(7) 0.055(9) 0.016(6) 0.020(7) 0.001(6)
N3 0.023(5) 0.023(4) 0.021(5) 0.000(4) -0.004(4) -0.001(4)
C4 0.034(6) 0.015(5) 0.020(6) 0.005(4) 0.003(5) -0.006(4)
C31 0.017(5) 0.021(5) 0.023(6) -0.003(4) 0.000(4) -0.001(4)
C36 0.069(10) 0.025(6) 0.023(6) 0.004(5) -0.009(6) 0.011(6)
C35 0.063(9) 0.025(7) 0.018(5) 0.001(5) -0.007(5) 0.011(6)
C34 0.068(10) 0.016(5) 0.029(6) -0.008(5) -0.003(6) 0.003(6)
C33 0.030(7) 0.039(7) 0.019(6) -0.007(5) -0.009(5) -0.005(5)
C32 0.031(6) 0.020(5) 0.016(5) 0.004(4) -0.002(5) -0.006(4)
N5 0.032(5) 0.013(4) 0.020(5) 0.001(3) -0.001(4) -0.001(4)
C51 0.022(6) 0.024(5) 0.012(5) -0.002(4) 0.001(4) -0.001(4)
C52 0.048(8) 0.028(6) 0.024(6) 0.002(5) 0.011(6) -0.002(5)
C53 0.037(7) 0.028(6) 0.029(7) -0.006(5) 0.010(6) -0.011(5)
C54 0.020(6) 0.043(7) 0.029(7) 0.001(5) 0.001(5) -0.008(5)
C55 0.022(6) 0.044(7) 0.033(7) -0.011(6) -0.007(5) -0.001(5)
C56 0.016(5) 0.028(5) 0.012(5) -0.005(4) -0.004(4) -0.001(4)
C57 0.014(4) 0.023(5) 0.023(5) -0.004(5) 0.004(4) 0.000(4)
O58 0.028(4) 0.022(4) 0.018(3) 0.005(3) -0.003(3) 0.001(3)
O57 0.017(3) 0.029(4) 0.021(3) 0.000(3) -0.004(3) 0.004(3)

loop_
_atom_type_symbol
_atom_type_description
_atom_type_scat_dispersion_real
_atom_type_scat_dispersion_imag
_atom_type_scat_source
C C 0.0033 0.0016 'International Tables Vol C Tables 4.2.6.8 and 6.1.1.4'
H H 0.0000 0.0000 'International Tables Vol C Tables 4.2.6.8 and 6.1.1.4'
N N 0.0061 0.0033 'International Tables Vol C Tables 4.2.6.8 and 6.1.1.4'
O O 0.0106 0.0060 'International Tables Vol C Tables 4.2.6.8 and 6.1.1.4'
S S 0.1246 0.1234 'International Tables Vol C Tables 4.2.6.8 and 6.1.1.4'
Cl Cl 0.1484 0.1585 'International Tables Vol C Tables 4.2.6.8 and 6.1.1.4'
Re Re -1.0185 7.2310 'International Tables Vol C Tables 4.2.6.8 and 6.1.1.4'

loop_
_geom_angle_atom_site_label_1
_geom_angle_atom_site_label_2
_geom_angle_atom_site_label_3
_geom_angle
_geom_angle_site_symmetry_1
_geom_angle_site_symmetry_3
_geom_angle_publ_flag
O10 Re N5 97.4(4) . . ?
O10 Re O57 100.9(3) . . ?
N5 Re O57 88.5(3) . . ?
O10 Re O58 175.8(3) . 3_565 ?
N5 Re O58 84.2(3) . 3_565 ?
O57 Re O58 75.3(3) . 3_565 ?
O10 Re S1 101.6(3) . . ?
N5 Re S1 95.5(3) . . ?
O57 Re S1 156.5(2) . . ?
O58 Re S1 82.00(19) 3_565 . ?
O10 Re Cl 96.4(3) . . ?
N5 Re Cl 165.4(3) . . ?
O57 Re Cl 84.2(2) . . ?
O58 Re Cl 81.7(2) 3_565 . ?
S1 Re Cl 86.30(10) . . ?
C2 S1 Re 104.8(4) . . ?
N6 C2 N3 117.1(10) . . ?
N6 C2 S1 118.2(9) . . ?
N3 C2 S1 124.3(9) . . ?
C2 N6 C43 122.4(10) . . ?
C2 N6 C41 121.2(10) . . ?
C43 N6 C41 116.3(9) . . ?
N6 C43 C44 112.9(10) . . ?
N6 C41 C42 111.7(10) . . ?
C4 N3 C2 130.9(10) . . ?
N3 C4 N5 125.1(10) . . ?
N3 C4 C31 113.2(10) . . ?
N5 C4 C31 121.7(10) . . ?
C32 C31 C36 119.3(10) . . ?
C32 C31 C4 120.2(10) . . ?
C36 C31 C4 120.4(10) . . ?
C35 C36 C31 122.1(11) . . ?
C34 C35 C36 117.0(11) . . ?
C33 C34 C35 122.5(11) . . ?
C34 C33 C32 119.9(11) . . ?
C31 C32 C33 119.2(10) . . ?
C4 N5 C51 117.6(9) . . ?
C4 N5 Re 125.2(7) . . ?
C51 N5 Re 117.2(7) . . ?
C56 C51 C52 117.7(10) . . ?
C56 C51 N5 124.0(9) . . ?
C52 C51 N5 118.3(10) . . ?
C53 C52 C51 120.4(12) . . ?
C54 C53 C52 121.2(11) . . ?
C53 C54 C55 119.9(11) . . ?
C54 C55 C56 120.8(12) . . ?
C51 C56 C55 120.0(10) . . ?
C51 C56 C57 122.2(9) . . ?
C55 C56 C57 117.8(10) . . ?
O58 C57 O57 120.0(10) . . ?
O58 C57 C56 120.0(9) . . ?
O57 C57 C56 119.8(9) . . ?
C57 O58 Re 122.1(6) . 3_565 ?
C57 O57 Re 128.4(7) . . ?

loop_
_geom_bond_atom_site_label_1
_geom_bond_atom_site_label_2
_geom_bond_distance
_geom_bond_site_symmetry_2
_geom_bond_publ_flag
Re O10 1.655(8) . ?
Re N5 2.040(8) . ?
Re O57 2.051(7) . ?
Re O58 2.271(7) 3_565 ?
Re S1 2.295(3) . ?
Re Cl 2.376(3) . ?
S1 C2 1.754(11) . ?
C2 N6 1.333(14) . ?
C2 N3 1.336(15) . ?
N6 C43 1.472(15) . ?
N6 C41 1.480(14) . ?
C43 C44 1.506(18) . ?
C41 C42 1.508(17) . ?
N3 C4 1.331(15) . ?
C4 N5 1.343(14) . ?
C4 C31 1.491(15) . ?
C31 C32 1.379(15) . ?
C31 C36 1.379(15) . ?
C36 C35 1.378(17) . ?
C35 C34 1.371(17) . ?
C34 C33 1.361(17) . ?
C33 C32 1.384(15) . ?
N5 C51 1.442(14) . ?
C51 C56 1.386(14) . ?
C51 C52 1.423(16) . ?
C52 C53 1.384(18) . ?
C53 C54 1.355(18) . ?
C54 C55 1.367(17) . ?
C55 C56 1.412(15) . ?
C56 C57 1.487(15) . ?
C57 O58 1.249(12) . ?
C57 O57 1.278(12) . ?
O58 Re 2.271(7) 3_565 ?
